data_7043549
loop_
_publ_author_name
'Yan, Yang-Tian'
'Zhang, Si-Si'
'Yang, Guo-Ping'
'Zhang, Wen-Yan'
'Zhang, Fang'
'Cao, Feng'
'Yang, Rui-Feng'
'Wang, Yao-Yu'

_publ_section_title
;
 The influence of coordination modes and active sites of a
 5-(triazol-1-yl) nicotinic ligand on the assembly of diverse MOFs
;
_journal_name_full 'Dalton Trans.'
_journal_paper_doi 10.1039/C7DT01523B
_journal_year 2017
_chemical_formula_moiety 'C24 H18 Cu2 N12 O8'
_chemical_formula_sum 'C24 H18 Cu2 N12 O8'
_chemical_formula_weight 729.60
_chemical_name_systematic
;
 ? 
;
_space_group_crystal_system triclinic
_space_group_IT_number 2
_space_group_name_Hall '-P 1'
_space_group_name_H-M_alt 'P -1'
_symmetry_space_group_name_Hall '-P 1'
_symmetry_space_group_name_H-M 'P -1'
_atom_sites_solution_hydrogens mixed
_atom_sites_solution_primary dual
_audit_creation_date 2017-06-03
_audit_creation_method
;
Olex2 1.2-beta
(compiled 2017.03.28 svn.r3405 for OlexSys, GUI svn.r5337)
;
_audit_update_record
;
2017-06-09 deposited with the CCDC.
2017-06-22 downloaded from the CCDC.
;
_cell_angle_alpha 97.356(2)
_cell_angle_beta 103.694(3)
_cell_angle_gamma 101.972(2)
_cell_formula_units_Z 2
_cell_length_a 9.5524(15)
_cell_length_b 10.2312(17)
_cell_length_c 15.549(3)
_cell_measurement_reflns_used 1730
_cell_measurement_temperature 296(2)
_cell_measurement_theta_max 24.873
_cell_measurement_theta_min 2.666
_cell_volume 1419.0(4)
_computing_cell_refinement 'SAINT V8.18C (Bruker, 2016)'
_computing_data_collection 'SAINT V8.18C (Bruker, 2016)'
_computing_data_reduction 'SAINT V8.18C (Bruker, 2016)'
_computing_molecular_graphics 'Olex2 (Dolomanov et al., 2009)'
_computing_publication_material 'Olex2 (Dolomanov et al., 2009)'
_computing_structure_refinement 'ShelXL (Sheldrick, 2015)'
_computing_structure_solution 'ShelXT (Sheldrick, 2015)'
_diffrn_ambient_temperature 296.15
_diffrn_measured_fraction_theta_full 0.966
_diffrn_measured_fraction_theta_max 0.963
_diffrn_measurement_device_type 'Bruker APEX-II CCD'
_diffrn_measurement_method '\f and \w scans'
_diffrn_radiation_type MoK\a
_diffrn_radiation_wavelength 0.71073
_diffrn_reflns_av_R_equivalents 0.0346
_diffrn_reflns_av_unetI/netI 0.0870
_diffrn_reflns_Laue_measured_fraction_full 0.966
_diffrn_reflns_Laue_measured_fraction_max 0.963
_diffrn_reflns_limit_h_max 7
_diffrn_reflns_limit_h_min -11
_diffrn_reflns_limit_k_max 12
_diffrn_reflns_limit_k_min -12
_diffrn_reflns_limit_l_max 19
_diffrn_reflns_limit_l_min -18
_diffrn_reflns_number 7908
_diffrn_reflns_point_group_measured_fraction_full 0.966
_diffrn_reflns_point_group_measured_fraction_max 0.963
_diffrn_reflns_theta_full 25.242
_diffrn_reflns_theta_max 26.370
_diffrn_reflns_theta_min 2.261
_exptl_absorpt_coefficient_mu 1.570
_exptl_absorpt_correction_T_max 0.7457
_exptl_absorpt_correction_T_min 0.6002
_exptl_absorpt_correction_type multi-scan
_exptl_absorpt_process_details
'SADABS-2008/1 (Bruker,2008) was used for absorption correction. wR2(int) was 0.0605 before and 0.0422 after correction. The Ratio of minimum to maximum transmission is 0.8049. The \l/2 correction factor is 0.0015.'
_exptl_crystal_colour colourless
_exptl_crystal_colour_primary colourless
_exptl_crystal_density_diffrn 1.708
_exptl_crystal_density_method 'not measured'
_exptl_crystal_description block
_exptl_crystal_F_000 736
_exptl_crystal_size_max 0.21
_exptl_crystal_size_mid 0.21
_exptl_crystal_size_min 0.17
_refine_diff_density_max 1.110
_refine_diff_density_min -0.938
_refine_diff_density_rms 0.106
_refine_ls_extinction_method none
_refine_ls_goodness_of_fit_ref 1.018
_refine_ls_hydrogen_treatment mixed
_refine_ls_matrix_type full
_refine_ls_number_parameters 418
_refine_ls_number_reflns 5593
_refine_ls_number_restraints 144
_refine_ls_restrained_S_all 1.024
_refine_ls_R_factor_all 0.0867
_refine_ls_R_factor_gt 0.0521
_refine_ls_shift/su_max 0.000
_refine_ls_shift/su_mean 0.000
_refine_ls_structure_factor_coef Fsqd
_refine_ls_weighting_details 'w=1/[\s^2^(Fo^2^)+(0.0686P)^2^+0.2162P] where P=(Fo^2^+2Fc^2^)/3'
_refine_ls_weighting_scheme calc
_refine_ls_wR_factor_gt 0.1248
_refine_ls_wR_factor_ref 0.1450
_reflns_Friedel_coverage 0.000
_reflns_number_gt 3830
_reflns_number_total 5593
_reflns_threshold_expression 'I > 2\s(I)'
_cod_data_source_file c7dt01523b2.cif
_cod_data_source_block 1
_cod_database_code 7043549
_shelx_shelxl_version_number 2014/7
_shelx_space_group_comment
;
The symmetry employed for this shelxl refinement is uniquely defined
by the following loop, which should always be used as a source of
symmetry information in preference to the above space-group names.
They are only intended as comments.
;
_shelx_estimated_absorpt_t_max 0.776
_shelx_estimated_absorpt_t_min 0.734
_olex2_refinement_description
;
1. Fixed Uiso
 At 1.2 times of:
  All C(H) groups
 At 1.5 times of:
  All O(H) groups, All O(H,H) groups
2. Restrained distances
 H1-O1
 0.82 with sigma of 0.02
3. Rigid bond restraints
 All non-hydrogen atoms
 with sigma for 1-2 distances of 0.001 and sigma for 1-3 distances of 0.001
4. Uiso/Uaniso restraints and constraints
Uanis(O8) \\sim Ueq, Uanis(C4) \\sim Ueq: with sigma of 0.01 and sigma for
terminal atoms of 0.02
5.a Riding coordinates:
 O2(H2A,H2B)
5.b Aromatic/amide H refined with riding coordinates:
 C1(H1A), C4(H4), C5(H5), C6(H6), C8(H8), C11(H11), C12(H12), C14(H14),
 C15(H15), C16(H16), C19(H19), C20(H20), C22(H22), C23(H23), C24(H24)
;
_olex2_submission_special_instructions 'No special instructions were received'

loop_
_space_group_symop_operation_xyz
'x, y, z'
'-x, -y, -z'

loop_
_atom_site_label
_atom_site_type_symbol
_atom_site_fract_x
_atom_site_fract_y
_atom_site_fract_z
_atom_site_U_iso_or_equiv
_atom_site_adp_type
_atom_site_occupancy
_atom_site_site_symmetry_order
_atom_site_calc_flag
_atom_site_refinement_flags_posn
_atom_site_refinement_flags_adp
Cu1 Cu 0.99432(6) 1.04143(5) 0.40412(4) 0.01984(17) Uani 1 1 d . U
Cu2 Cu 0.67976(6) 0.84275(5) 0.35767(4) 0.02221(17) Uani 1 1 d . U
O1 O 0.8814(3) 0.8851(3) 0.4347(2) 0.0206(5) Uani 1 1 d D U
H1 H 0.920(5) 0.824(4) 0.420(3) 0.031 Uiso 1 1 d DR .
O2 O 0.7568(4) 0.9531(4) 0.2509(2) 0.0360(7) Uani 1 1 d . U
H2A H 0.7346 1.0375 0.2514 0.054 Uiso 1 1 d R .
H2B H 0.8567 0.9675 0.2555 0.054 Uiso 1 1 d R .
O3 O 0.6455(3) 1.0091(3) 0.4186(2) 0.0286(7) Uani 1 1 d . U
O4 O 0.8658(3) 1.1593(3) 0.4427(2) 0.0222(6) Uani 1 1 d . U
O5 O 0.6753(4) 0.6597(3) 0.3002(2) 0.0305(7) Uani 1 1 d . U
O6 O 0.8748(4) 0.6021(4) 0.3787(2) 0.0341(8) Uani 1 1 d . U
O7 O 1.1280(4) 0.9393(3) 0.3599(2) 0.0286(7) Uani 1 1 d . U
O8 O 0.9943(5) 0.8992(6) 0.2165(3) 0.0673(15) Uani 1 1 d . U
C1 C 0.7592(5) 1.3586(4) 0.5301(3) 0.0227(9) Uani 1 1 d . U
H1A H 0.8584 1.3833 0.5300 0.027 Uiso 1 1 calc R .
N2 N 0.7738(5) 1.5841(4) 0.6114(3) 0.0291(9) Uani 1 1 d . U
N3 N 0.7561(7) 1.6474(5) 0.6883(4) 0.0654(19) Uani 1 1 d . U
N4 N 0.8987(4) 1.7916(4) 0.6282(3) 0.0243(8) Uani 1 1 d . U
N5 N 0.7103(6) 0.2067(5) 0.2313(4) 0.0606(16) Uani 1 1 d . U
N6 N 0.3441(6) 0.2257(5) 0.1024(4) 0.0492(12) Uani 1 1 d . U
N13 N 0.3068(8) 0.1205(7) 0.0320(5) 0.091(2) Uani 1 1 d . U
N8 N 0.1142(6) 0.2104(7) 0.0324(4) 0.0656(15) Uani 1 1 d . U
N9 N 1.4654(4) 0.8080(4) 0.2758(3) 0.0268(8) Uani 1 1 d . U
N10 N 1.2651(5) 0.6349(5) 0.0465(3) 0.0429(11) Uani 1 1 d . U
N11 N 1.3515(6) 0.5498(5) 0.0284(3) 0.0474(12) Uani 1 1 d . U
N12 N 1.1602(7) 0.5305(7) -0.0924(4) 0.0731(19) Uani 1 1 d . U
C7 C 0.7339(5) 1.1247(4) 0.4458(3) 0.0195(8) Uani 1 1 d . U
C2 C 0.6718(5) 1.2320(4) 0.4886(3) 0.0210(8) Uani 1 1 d . U
C3 C 0.6956(5) 1.4494(5) 0.5724(3) 0.0246(9) Uani 1 1 d . U
C4 C 0.8355(8) 1.7728(6) 0.6963(5) 0.0575(19) Uani 1 1 d . U
H4 H 0.8469 1.8418 0.7444 0.069 Uiso 1 1 calc R .
C5 C 0.8579(5) 1.6719(4) 0.5768(3) 0.0238(9) Uani 1 1 d . U
H5 H 0.8839 1.6508 0.5236 0.029 Uiso 1 1 calc R .
C6 C 0.5476(5) 1.4071(5) 0.5735(3) 0.0272(10) Uani 1 1 d . U
H6 H 0.5075 1.4672 0.6043 0.033 Uiso 1 1 calc R .
N7 N 0.4609(4) 1.2848(4) 0.5325(3) 0.0298(9) Uani 1 1 d . U
C8 C 0.5231(5) 1.2015(5) 0.4896(3) 0.0243(9) Uani 1 1 d . U
H8 H 0.4632 1.1171 0.4583 0.029 Uiso 1 1 calc R .
C9 C 0.7543(5) 0.5759(5) 0.3210(3) 0.0241(9) Uani 1 1 d . U
C10 C 0.6860(6) 0.4328(5) 0.2687(3) 0.0275(9) Uani 1 1 d . U
C11 C 0.7619(7) 0.3346(5) 0.2778(4) 0.0436(14) Uani 1 1 d . U
H11 H 0.8555 0.3574 0.3188 0.052 Uiso 1 1 calc R .
C12 C 0.5728(8) 0.1751(6) 0.1743(5) 0.0605(19) Uani 1 1 d . U
H12 H 0.5339 0.0870 0.1415 0.073 Uiso 1 1 calc R .
C13 C 0.4870(7) 0.2687(6) 0.1627(4) 0.0423(13) Uani 1 1 d . U
C14 C 0.1693(9) 0.1154(9) -0.0065(6) 0.091(3) Uani 1 1 d . U
H14 H 0.1131 0.0510 -0.0572 0.109 Uiso 1 1 calc R .
C15 C 0.2274(7) 0.2801(7) 0.0994(4) 0.0482(13) Uani 1 1 d . U
H15 H 0.2267 0.3562 0.1389 0.058 Uiso 1 1 calc R .
C16 C 0.5454(6) 0.3991(5) 0.2102(4) 0.0326(11) Uani 1 1 d . U
H16 H 0.4907 0.4642 0.2029 0.039 Uiso 1 1 calc R .
C17 C 1.1025(6) 0.8929(5) 0.2775(4) 0.0327(11) Uani 1 1 d . U
C18 C 1.2181(6) 0.8351(5) 0.2471(3) 0.0305(10) Uani 1 1 d . U
C19 C 1.3595(5) 0.8557(5) 0.3023(3) 0.0248(9) Uani 1 1 d . U
H19 H 1.3823 0.9049 0.3605 0.030 Uiso 1 1 calc R .
C20 C 1.4346(6) 0.7413(5) 0.1929(3) 0.0283(10) Uani 1 1 d . U
H20 H 1.5096 0.7115 0.1736 0.034 Uiso 1 1 calc R .
C21 C 1.2945(6) 0.7135(6) 0.1331(4) 0.0333(11) Uani 1 1 d . U
C22 C 1.2824(9) 0.4912(8) -0.0545(4) 0.0625(19) Uani 1 1 d . U
H22 H 1.3158 0.4258 -0.0858 0.075 Uiso 1 1 calc R .
C23 C 1.1539(8) 0.6205(9) -0.0280(4) 0.070(2) Uani 1 1 d . U
H23 H 1.0812 0.6693 -0.0327 0.084 Uiso 1 1 calc R .
C24 C 1.1850(6) 0.7634(6) 0.1607(4) 0.0376(13) Uani 1 1 d . U
H24 H 1.0908 0.7488 0.1215 0.045 Uiso 1 1 calc R .

loop_
_atom_site_aniso_label
_atom_site_aniso_U_11
_atom_site_aniso_U_22
_atom_site_aniso_U_33
_atom_site_aniso_U_23
_atom_site_aniso_U_13
_atom_site_aniso_U_12
Cu1 0.0156(3) 0.0149(3) 0.0304(4) 0.0018(2) 0.0105(2) 0.0033(2)
Cu2 0.0114(3) 0.0174(3) 0.0351(4) -0.0021(2) 0.0047(2) 0.0035(2)
O1 0.0113(10) 0.0164(10) 0.0334(14) 0.0031(10) 0.0067(8) 0.0022(8)
O2 0.0314(18) 0.0419(17) 0.0397(13) 0.0145(13) 0.0084(8) 0.0173(15)
O3 0.0128(10) 0.0184(10) 0.051(2) -0.0048(12) 0.0085(15) 0.0027(8)
O4 0.0153(12) 0.0158(9) 0.0352(19) 0.0002(11) 0.0097(13) 0.0028(7)
O5 0.0193(14) 0.0212(8) 0.044(2) -0.0065(9) -0.0009(12) 0.0075(7)
O6 0.0272(17) 0.0315(18) 0.038(2) -0.0028(14) -0.0014(12) 0.0129(13)
O7 0.0181(11) 0.0345(19) 0.0373(13) 0.0024(14) 0.0139(12) 0.0107(12)
O8 0.039(2) 0.122(4) 0.0437(18) -0.009(3) 0.0018(17) 0.053(3)
C1 0.0171(17) 0.0189(15) 0.032(3) 0.0007(15) 0.0101(19) 0.0036(12)
N2 0.033(2) 0.0192(11) 0.039(2) 0.0003(11) 0.0224(18) 0.0019(12)
N3 0.098(5) 0.030(2) 0.067(3) -0.0155(18) 0.065(3) -0.021(2)
N4 0.021(2) 0.0178(13) 0.036(2) 0.0001(14) 0.0150(17) 0.0046(13)
N5 0.064(3) 0.0250(18) 0.073(4) -0.003(2) -0.022(2) 0.023(2)
N6 0.0407(19) 0.043(3) 0.047(3) -0.0049(17) -0.0078(16) 0.0050(17)
N13 0.070(3) 0.072(4) 0.088(5) -0.041(3) -0.036(3) 0.025(3)
N8 0.041(2) 0.083(4) 0.053(3) 0.003(3) -0.011(2) 0.005(2)
N9 0.0165(15) 0.030(2) 0.0349(16) 0.0029(15) 0.0097(13) 0.0078(16)
N10 0.033(2) 0.066(3) 0.0318(16) -0.0028(17) 0.0097(13) 0.023(2)
N11 0.052(3) 0.055(3) 0.038(2) -0.005(2) 0.0144(17) 0.026(2)
N12 0.068(4) 0.107(5) 0.036(2) -0.015(2) 0.0043(19) 0.033(4)
C7 0.0138(14) 0.0170(12) 0.027(2) 0.0009(15) 0.0056(18) 0.0033(10)
C2 0.0174(15) 0.0182(14) 0.029(3) 0.0021(15) 0.0093(18) 0.0049(12)
C3 0.0255(17) 0.0178(13) 0.034(3) 0.0031(13) 0.0178(19) 0.0033(11)
C4 0.083(5) 0.0269(19) 0.062(4) -0.0128(19) 0.055(3) -0.015(3)
C5 0.021(2) 0.0181(16) 0.032(2) 0.0006(14) 0.0120(19) 0.0011(15)
C6 0.0246(18) 0.0201(18) 0.042(3) 0.0032(17) 0.019(2) 0.0075(12)
N7 0.0189(16) 0.0239(17) 0.049(3) 0.0010(16) 0.0155(18) 0.0057(11)
C8 0.0166(15) 0.0188(19) 0.037(3) 0.0015(17) 0.0097(19) 0.0037(13)
C9 0.021(2) 0.0248(13) 0.029(3) 0.0011(14) 0.0082(13) 0.0105(13)
C10 0.034(2) 0.0221(13) 0.025(3) 0.0043(15) 0.0004(16) 0.0119(14)
C11 0.044(3) 0.0269(17) 0.050(4) -0.001(2) -0.010(2) 0.0185(19)
C12 0.065(3) 0.026(2) 0.068(5) -0.008(3) -0.021(3) 0.017(2)
C13 0.043(2) 0.029(2) 0.043(3) -0.0014(19) -0.0087(19) 0.0101(16)
C14 0.062(4) 0.088(6) 0.081(5) -0.031(3) -0.031(3) 0.012(4)
C15 0.039(2) 0.056(3) 0.041(3) 0.009(2) -0.004(2) 0.008(2)
C16 0.030(2) 0.0255(18) 0.038(3) 0.0018(17) 0.0000(17) 0.0099(16)
C17 0.022(2) 0.036(3) 0.0383(16) -0.006(2) 0.0066(15) 0.015(2)
C18 0.0196(17) 0.042(3) 0.0317(19) -0.0005(19) 0.0079(14) 0.014(2)
C19 0.0185(16) 0.024(2) 0.031(2) -0.0009(18) 0.0073(13) 0.0072(18)
C20 0.0214(18) 0.032(3) 0.0359(19) 0.0022(18) 0.0120(13) 0.014(2)
C21 0.029(2) 0.045(3) 0.0301(17) 0.0025(18) 0.0086(13) 0.021(2)
C22 0.073(4) 0.082(5) 0.035(3) -0.009(3) 0.018(2) 0.033(4)
C23 0.052(4) 0.110(6) 0.039(3) -0.018(3) -0.005(2) 0.040(4)
C24 0.025(2) 0.054(4) 0.033(2) -0.006(2) 0.0022(16) 0.023(2)

loop_
_atom_type_symbol
_atom_type_description
_atom_type_scat_dispersion_real
_atom_type_scat_dispersion_imag
_atom_type_scat_source
C C 0.0030 0.0020 'International Tables Vol C Tables 4.2.6.8 and 6.1.1.4'
H H 0.0000 0.0000 'International Tables Vol C Tables 4.2.6.8 and 6.1.1.4'
Cu Cu 0.3200 1.2650 'International Tables Vol C Tables 4.2.6.8 and 6.1.1.4'
N N 0.0060 0.0030 'International Tables Vol C Tables 4.2.6.8 and 6.1.1.4'
O O 0.0110 0.0060 'International Tables Vol C Tables 4.2.6.8 and 6.1.1.4'

loop_
_geom_angle_atom_site_label_1
_geom_angle_atom_site_label_2
_geom_angle_atom_site_label_3
_geom_angle
_geom_angle_site_symmetry_1
_geom_angle_site_symmetry_3
Cu1 Cu1 H1 57.7(12) 2_776 .
Cu1 Cu1 H2B 139.3 2_776 .
Cu2 Cu1 Cu1 80.75(2) . 2_776
Cu2 Cu1 H1 48.0(11) . .
Cu2 Cu1 H2B 60.2 . .
O1 Cu1 Cu1 50.12(10) . 2_776
O1 Cu1 Cu1 36.89(7) 2_776 2_776
O1 Cu1 Cu2 114.98(7) 2_776 .
O1 Cu1 Cu2 36.18(9) . .
O1 Cu1 O1 87.01(12) . 2_776
O1 Cu1 H1 20.7(8) . .
O1 Cu1 H1 92.1(13) 2_776 .
O1 Cu1 H2B 174.7 2_776 .
O1 Cu1 H2B 89.3 . .
O1 Cu1 O4 91.72(13) . .
O1 Cu1 O7 93.58(13) . .
O1 Cu1 N4 176.65(14) . 2_786
H1 Cu1 H2B 85.8 . .
O4 Cu1 Cu1 82.46(9) . 2_776
O4 Cu1 Cu2 76.06(9) . .
O4 Cu1 O1 78.80(12) . 2_776
O4 Cu1 H1 112.4(8) . .
O4 Cu1 H2B 97.6 . .
O7 Cu1 Cu1 102.14(10) . 2_776
O7 Cu1 Cu2 107.52(10) . .
O7 Cu1 O1 102.99(13) . 2_776
O7 Cu1 H1 72.9(8) . .
O7 Cu1 H2B 81.0 . .
O7 Cu1 O4 174.48(13) . .
N4 Cu1 Cu1 130.43(12) 2_786 2_776
N4 Cu1 Cu2 141.24(12) 2_786 .
N4 Cu1 O1 93.62(14) 2_786 2_776
N4 Cu1 H1 162.3(8) 2_786 .
N4 Cu1 H2B 89.9 2_786 .
N4 Cu1 O4 85.18(14) 2_786 .
N4 Cu1 O7 89.49(15) 2_786 .
Cu1 Cu2 H1 46.1(11) . .
O1 Cu2 Cu1 35.66(9) . .
O1 Cu2 H1 19.7(9) . .
O1 Cu2 O2 91.68(13) . .
O1 Cu2 O3 90.94(13) . .
O1 Cu2 O5 96.88(13) . .
O1 Cu2 N9 177.09(14) . 1_455
O2 Cu2 Cu1 59.19(10) . .
O2 Cu2 H1 91.0(12) . .
O3 Cu2 Cu1 78.58(9) . .
O3 Cu2 H1 110.6(9) . .
O3 Cu2 O2 91.83(14) . .
O3 Cu2 N9 86.62(15) . 1_455
O5 Cu2 Cu1 112.58(10) . .
O5 Cu2 H1 77.4(9) . .
O5 Cu2 O2 96.33(14) . .
O5 Cu2 O3 168.51(14) . .
O5 Cu2 N9 85.77(15) . 1_455
N9 Cu2 Cu1 141.95(11) 1_455 .
N9 Cu2 H1 162.7(9) 1_455 .
N9 Cu2 O2 86.82(15) 1_455 .
Cu1 O1 Cu1 92.99(12) . 2_776
Cu1 O1 Cu2 108.17(15) . .
Cu1 O1 H1 103(4) 2_776 .
Cu1 O1 H1 104(4) . .
Cu2 O1 Cu1 136.99(15) . 2_776
Cu2 O1 H1 108(4) . .
Cu2 O2 H2A 112.6 . .
Cu2 O2 H2B 114.9 . .
H2A O2 H2B 106.6 . .
C7 O3 Cu2 128.2(3) . .
C7 O4 Cu1 128.8(3) . .
C9 O5 Cu2 133.3(3) . .
C17 O7 Cu1 120.6(3) . .
C2 C1 H1A 120.9 . .
C2 C1 C3 118.3(4) . .
C3 C1 H1A 120.9 . .
N3 N2 C3 121.5(4) . .
C5 N2 N3 110.1(4) . .
C5 N2 C3 128.0(4) . .
C4 N3 N2 102.2(4) . .
C4 N4 Cu1 131.9(3) . 2_786
C5 N4 Cu1 124.0(3) . 2_786
C5 N4 C4 103.6(4) . .
C11 N5 C12 116.8(5) . .
N13 N6 C13 122.5(5) . .
C15 N6 N13 108.7(5) . .
C15 N6 C13 128.8(5) . .
C14 N13 N6 103.2(6) . .
C15 N8 C14 103.3(6) . .
C19 N9 Cu2 122.9(3) . 1_655
C20 N9 Cu2 118.3(3) . 1_655
C20 N9 C19 118.7(4) . .
N11 N10 C21 121.3(5) . .
C23 N10 N11 108.1(5) . .
C23 N10 C21 130.6(5) . .
C22 N11 N10 101.9(5) . .
C23 N12 C22 102.2(6) . .
O3 C7 C2 115.0(4) . .
O4 C7 O3 127.8(4) . .
O4 C7 C2 117.2(4) . .
C1 C2 C7 121.7(4) . .
C1 C2 C8 118.4(4) . .
C8 C2 C7 119.9(4) . .
C1 C3 N2 122.1(4) . .
C1 C3 C6 119.1(4) . .
C6 C3 N2 118.7(4) . .
N3 C4 N4 113.9(5) . .
N3 C4 H4 123.0 . .
N4 C4 H4 123.0 . .
N2 C5 H5 124.9 . .
N4 C5 N2 110.2(4) . .
N4 C5 H5 124.9 . .
C3 C6 H6 118.4 . .
N7 C6 C3 123.2(4) . .
N7 C6 H6 118.4 . .
C6 N7 C8 116.4(4) . .
C2 C8 H8 117.8 . .
N7 C8 C2 124.5(5) . .
N7 C8 H8 117.8 . .
O5 C9 C10 113.9(4) . .
O6 C9 O5 126.2(4) . .
O6 C9 C10 119.9(4) . .
C11 C10 C9 120.8(5) . .
C11 C10 C16 118.5(5) . .
C16 C10 C9 120.6(4) . .
N5 C11 C10 124.0(5) . .
N5 C11 H11 118.0 . .
C10 C11 H11 118.0 . .
N5 C12 H12 118.7 . .
N5 C12 C13 122.6(5) . .
C13 C12 H12 118.7 . .
C12 C13 N6 118.5(5) . .
C16 C13 N6 122.9(5) . .
C16 C13 C12 118.6(5) . .
N13 C14 N8 114.8(7) . .
N13 C14 H14 122.6 . .
N8 C14 H14 122.6 . .
N6 C15 H15 125.0 . .
N8 C15 N6 110.0(6) . .
N8 C15 H15 125.0 . .
C10 C16 H16 120.3 . .
C13 C16 C10 119.3(5) . .
C13 C16 H16 120.3 . .
O7 C17 C18 117.9(5) . .
O8 C17 O7 126.2(5) . .
O8 C17 C18 115.7(5) . .
C19 C18 C17 121.8(5) . .
C19 C18 C24 118.5(4) . .
C24 C18 C17 119.6(5) . .
N9 C19 C18 122.8(5) . .
N9 C19 H19 118.6 . .
C18 C19 H19 118.6 . .
N9 C20 H20 118.8 . .
N9 C20 C21 122.5(4) . .
C21 C20 H20 118.8 . .
C20 C21 N10 120.2(4) . .
C24 C21 N10 121.2(5) . .
C24 C21 C20 118.6(5) . .
N11 C22 N12 116.2(6) . .
N11 C22 H22 121.9 . .
N12 C22 H22 121.9 . .
N10 C23 H23 124.2 . .
N12 C23 N10 111.6(6) . .
N12 C23 H23 124.2 . .
C18 C24 C21 118.8(5) . .
C18 C24 H24 120.6 . .
C21 C24 H24 120.6 . .

loop_
_geom_bond_atom_site_label_1
_geom_bond_atom_site_label_2
_geom_bond_distance
_geom_bond_site_symmetry_2
Cu1 Cu1 3.1863(12) 2_776
Cu1 Cu2 3.1217(9) .
Cu1 O1 1.915(3) .
Cu1 O1 2.449(3) 2_776
Cu1 H1 2.25(4) .
Cu1 H2B 2.3112 .
Cu1 O4 2.025(3) .
Cu1 O7 1.995(3) .
Cu1 N4 1.988(4) 2_786
Cu2 O1 1.939(3) .
Cu2 H1 2.32(4) .
Cu2 O2 2.299(4) .
Cu2 O3 1.966(3) .
Cu2 O5 1.956(3) .
Cu2 N9 2.071(4) 1_455
O1 Cu1 2.449(3) 2_776
O1 H1 0.821(19) .
O2 H2A 0.9313 .
O2 H2B 0.9187 .
O3 C7 1.256(5) .
O4 C7 1.251(5) .
O5 C9 1.278(5) .
O6 C9 1.235(6) .
O7 C17 1.254(6) .
O8 C17 1.246(6) .
C1 H1A 0.9300 .
C1 C2 1.369(6) .
C1 C3 1.389(6) .
N2 N3 1.350(6) .
N2 C3 1.403(6) .
N2 C5 1.331(6) .
N3 C4 1.322(7) .
N4 Cu1 1.988(4) 2_786
N4 C4 1.352(6) .
N4 C5 1.302(6) .
N5 C11 1.342(7) .
N5 C12 1.346(8) .
N6 N13 1.356(7) .
N6 C13 1.406(7) .
N6 C15 1.339(8) .
N13 C14 1.296(10) .
N8 C14 1.341(10) .
N8 C15 1.311(8) .
N9 Cu2 2.071(4) 1_655
N9 C19 1.334(6) .
N9 C20 1.314(6) .
N10 N11 1.365(6) .
N10 C21 1.410(7) .
N10 C23 1.342(8) .
N11 C22 1.301(8) .
N12 C22 1.341(9) .
N12 C23 1.293(8) .
C7 C2 1.507(6) .
C2 C8 1.394(6) .
C3 C6 1.395(6) .
C4 H4 0.9300 .
C5 H5 0.9300 .
C6 H6 0.9300 .
C6 N7 1.331(6) .
N7 C8 1.333(6) .
C8 H8 0.9300 .
C9 C10 1.510(7) .
C10 C11 1.359(7) .
C10 C16 1.378(7) .
C11 H11 0.9300 .
C12 H12 0.9300 .
C12 C13 1.386(8) .
C13 C16 1.371(7) .
C14 H14 0.9300 .
C15 H15 0.9300 .
C16 H16 0.9300 .
C17 C18 1.497(6) .
C18 C19 1.375(7) .
C18 C24 1.377(7) .
C19 H19 0.9300 .
C20 H20 0.9300 .
C20 C21 1.386(7) .
C21 C24 1.384(7) .
C22 H22 0.9300 .
C23 H23 0.9300 .
C24 H24 0.9300 .

loop_
_geom_hbond_atom_site_label_D
_geom_hbond_atom_site_label_H
_geom_hbond_atom_site_label_A
_geom_hbond_distance_DH
_geom_hbond_distance_HA
_geom_hbond_distance_DA
_geom_hbond_angle_DHA
_geom_hbond_site_symmetry_A
O2 H2A N5 0.93 1.85 2.764(6) 167.1 1_565

loop_
_geom_torsion_atom_site_label_1
_geom_torsion_atom_site_label_2
_geom_torsion_atom_site_label_3
_geom_torsion_atom_site_label_4
_geom_torsion
_geom_torsion_site_symmetry_1
Cu1 O4 C7 O3 -6.3(8) .
Cu1 O4 C7 C2 172.4(3) .
Cu1 O7 C17 O8 -2.8(8) .
Cu1 O7 C17 C18 171.3(3) .
Cu1 N4 C4 N3 171.1(5) 2_786
Cu1 N4 C5 N2 -172.7(3) 2_786
Cu2 O3 C7 O4 -2.3(8) .
Cu2 O3 C7 C2 178.9(3) .
Cu2 O5 C9 O6 -13.5(8) .
Cu2 O5 C9 C10 165.3(3) .
Cu2 N9 C19 C18 178.5(4) 1_655
Cu2 N9 C20 C21 -179.8(4) 1_655
O3 C7 C2 C1 172.8(4) .
O3 C7 C2 C8 -4.5(7) .
O4 C7 C2 C1 -6.1(7) .
O4 C7 C2 C8 176.6(4) .
O5 C9 C10 C11 174.5(5) .
O5 C9 C10 C16 -4.9(7) .
O6 C9 C10 C11 -6.6(8) .
O6 C9 C10 C16 173.9(5) .
O7 C17 C18 C19 -13.0(8) .
O7 C17 C18 C24 169.4(5) .
O8 C17 C18 C19 161.7(5) .
O8 C17 C18 C24 -15.9(8) .
C1 C2 C8 N7 -3.6(8) .
C1 C3 C6 N7 -2.9(8) .
N2 N3 C4 N4 1.3(9) .
N2 C3 C6 N7 174.8(5) .
N3 N2 C3 C1 -143.3(6) .
N3 N2 C3 C6 39.1(8) .
N3 N2 C5 N4 0.6(6) .
N5 C12 C13 N6 -179.3(7) .
N5 C12 C13 C16 1.0(11) .
N6 N13 C14 N8 0.9(12) .
N6 C13 C16 C10 179.3(5) .
N13 N6 C13 C12 -25.8(10) .
N13 N6 C13 C16 153.9(7) .
N13 N6 C15 N8 2.9(8) .
N9 C20 C21 N10 -176.4(5) .
N9 C20 C21 C24 3.0(8) .
N10 N11 C22 N12 0.5(9) .
N10 C21 C24 C18 177.5(5) .
N11 N10 C21 C20 21.0(8) .
N11 N10 C21 C24 -158.3(5) .
N11 N10 C23 N12 1.3(9) .
C7 C2 C8 N7 173.8(4) .
C2 C1 C3 N2 -175.6(4) .
C2 C1 C3 C6 2.0(7) .
C3 C1 C2 C7 -176.4(4) .
C3 C1 C2 C8 1.0(7) .
C3 N2 N3 C4 -173.9(6) .
C3 N2 C5 N4 172.9(5) .
C3 C6 N7 C8 0.5(8) .
C4 N4 C5 N2 0.2(6) .
C5 N2 N3 C4 -1.1(7) .
C5 N2 C3 C1 45.3(8) .
C5 N2 C3 C6 -132.3(5) .
C5 N4 C4 N3 -0.9(8) .
C6 N7 C8 C2 2.8(8) .
C9 C10 C11 N5 -177.6(6) .
C9 C10 C16 C13 179.1(5) .
C11 N5 C12 C13 0.4(11) .
C11 C10 C16 C13 -0.4(8) .
C12 N5 C11 C10 -1.8(11) .
C12 C13 C16 C10 -1.0(9) .
C13 N6 N13 C14 -179.2(7) .
C13 N6 C15 N8 179.6(6) .
C14 N8 C15 N6 -2.2(9) .
C15 N6 N13 C14 -2.2(9) .
C15 N6 C13 C12 157.9(7) .
C15 N6 C13 C16 -22.4(10) .
C15 N8 C14 N13 0.8(11) .
C16 C10 C11 N5 1.8(10) .
C17 C18 C19 N9 -178.3(5) .
C17 C18 C24 C21 178.5(5) .
C19 N9 C20 C21 -2.8(8) .
C19 C18 C24 C21 0.8(8) .
C20 N9 C19 C18 1.6(7) .
C20 C21 C24 C18 -1.9(8) .
C21 N10 N11 C22 175.8(6) .
C21 N10 C23 N12 -175.1(7) .
C22 N12 C23 N10 -0.9(10) .
C23 N10 N11 C22 -1.0(7) .
C23 N10 C21 C20 -163.0(7) .
C23 N10 C21 C24 17.7(10) .
C23 N12 C22 N11 0.3(10) .
C24 C18 C19 N9 -0.6(8) .
